data_4310264
loop_
_publ_author_name
'Guang Zhu'
'Gerard Parkin'

_publ_section_title
;
Synthesis and Structural Characterization of M(PMe3)3(O2CR)2(OH2)H2 (M = Mo,
W): Aqua-Hydride Complexes of Molybdenum and Tungsten
;
_journal_name_full 'Inorganic Chemistry'
_journal_page_first 9637
_journal_page_last 9639
_journal_paper_doi 10.1021/ic051617q
_journal_volume 44
_journal_year 2005
_chemical_formula_sum 'C19 H49 Mo O5 P3'
_chemical_formula_weight 546.43
_chemical_name_common (ButCOO)2Mo(PMe3)3H2(OH2)
_chemical_name_systematic
; 
 ? 
;
_space_group_IT_number 14
_symmetry_cell_setting monoclinic
_symmetry_space_group_name_Hall '-P 2ybc'
_symmetry_space_group_name_H-M 'P 1 21/c 1'
_atom_sites_solution_hydrogens geom
_atom_sites_solution_primary direct
_atom_sites_solution_secondary difmap
_audit_creation_method SHELXL-97
_cell_angle_alpha 90.00
_cell_angle_beta 102.7230(10)
_cell_angle_gamma 90.00
_cell_formula_units_Z 4
_cell_length_a 9.6100(7)
_cell_length_b 15.0931(11)
_cell_length_c 20.4151(15)
_cell_measurement_temperature 243(2)
_cell_volume 2888.4(4)
_computing_cell_refinement 'Bruker SMART'
_computing_data_collection 'Bruker SMART'
_computing_data_reduction 'Bruker SHELXTL'
_computing_molecular_graphics 'Bruker SHELXTL'
_computing_publication_material 'Bruker SHELXTL'
_computing_structure_refinement 'SHELXL-97 (Sheldrick, 1997)'
_computing_structure_solution 'SHELXS-97 (Sheldrick, 1990)'
_diffrn_ambient_temperature 243(2)
_diffrn_measured_fraction_theta_full 0.914
_diffrn_measured_fraction_theta_max 0.914
_diffrn_measurement_device_type 'CCD area detector'
_diffrn_measurement_method 'phi and omega scans'
_diffrn_radiation_monochromator graphite
_diffrn_radiation_source 'fine-focus sealed tube'
_diffrn_radiation_type MoK\a
_diffrn_radiation_wavelength 0.71073
_diffrn_reflns_av_R_equivalents 0.0196
_diffrn_reflns_av_sigmaI/netI 0.0178
_diffrn_reflns_limit_h_max 5
_diffrn_reflns_limit_h_min -12
_diffrn_reflns_limit_k_max 18
_diffrn_reflns_limit_k_min -19
_diffrn_reflns_limit_l_max 25
_diffrn_reflns_limit_l_min -26
_diffrn_reflns_number 19130
_diffrn_reflns_theta_full 28.25
_diffrn_reflns_theta_max 28.25
_diffrn_reflns_theta_min 1.69
_exptl_absorpt_coefficient_mu 0.643
_exptl_absorpt_correction_T_max 0.9097
_exptl_absorpt_correction_T_min 0.7394
_exptl_absorpt_correction_type empirical
_exptl_absorpt_process_details sadabs
_exptl_crystal_colour orange
_exptl_crystal_density_diffrn 1.257
_exptl_crystal_density_method 'not measured'
_exptl_crystal_description block
_exptl_crystal_F_000 1160
_exptl_crystal_size_max 0.50
_exptl_crystal_size_mid 0.35
_exptl_crystal_size_min 0.15
_refine_diff_density_max 0.375
_refine_diff_density_min -0.301
_refine_diff_density_rms 0.047
_refine_ls_extinction_coef 0.00085(14)
_refine_ls_extinction_expression Fc^*^=kFc[1+0.001xFc^2^\l^3^/sin(2\q)]^-1/4^
_refine_ls_extinction_method SHELXL
_refine_ls_goodness_of_fit_ref 1.034
_refine_ls_hydrogen_treatment constr
_refine_ls_matrix_type full
_refine_ls_number_parameters 298
_refine_ls_number_reflns 6536
_refine_ls_number_restraints 0
_refine_ls_restrained_S_all 1.034
_refine_ls_R_factor_all 0.0316
_refine_ls_R_factor_gt 0.0253
_refine_ls_shift/su_max 0.001
_refine_ls_shift/su_mean 0.000
_refine_ls_structure_factor_coef Fsqd
_refine_ls_weighting_details 'calc w=1/[\s^2^(Fo^2^)+(0.0329P)^2^+1.2005P] where P=(Fo^2^+2Fc^2^)/3'
_refine_ls_weighting_scheme calc
_refine_ls_wR_factor_gt 0.0648
_refine_ls_wR_factor_ref 0.0681
_reflns_number_gt 5643
_reflns_number_total 6536
_reflns_threshold_expression >2sigma(I)
_cod_data_source_file ic051617qsi20050920_052004.cif
_cod_data_source_block moh2s10
_cod_depositor_comments
;
The following automatic conversions were performed:
'_symmetry_cell_setting' value 'Monoclinic' changed to 'monoclinic'
according to '/home/saulius/struct/CIF-dictionaries/cif_core.dic'
dictionary named 'cif_core.dic' version 2.4.1 from 2010-06-29.

Automatic conversion script
Id: cif_fix_enum 1527 2010-12-29 10:47:43Z saulius 
;
_cod_database_code 4310264

loop_
_symmetry_equiv_pos_as_xyz
'x, y, z'
'-x, y+1/2, -z+1/2'
'-x, -y, -z'
'x, -y-1/2, z-1/2'

loop_
_atom_site_label
_atom_site_type_symbol
_atom_site_fract_x
_atom_site_fract_y
_atom_site_fract_z
_atom_site_U_iso_or_equiv
_atom_site_adp_type
_atom_site_occupancy
_atom_site_symmetry_multiplicity
_atom_site_calc_flag
_atom_site_refinement_flags
_atom_site_disorder_assembly
_atom_site_disorder_group
Mo Mo 0.460009(14) 0.222669(9) 0.326937(7) 0.03026(6) Uani 1 1 d . A .
O1 O 0.30023(14) 0.29409(8) 0.37262(7) 0.0406(3) Uani 1 1 d . . .
O2 O 0.3671(2) 0.43561(10) 0.37425(11) 0.0756(5) Uani 1 1 d . . .
O3 O 0.28954(13) 0.25219(9) 0.23953(7) 0.0390(3) Uani 1 1 d . . .
O4 O 0.38187(15) 0.35694(11) 0.18424(8) 0.0545(4) Uani 1 1 d . . .
O5 O 0.53401(16) 0.35982(9) 0.30969(9) 0.0433(3) Uani 1 1 d . . .
H5A H 0.484(3) 0.389(2) 0.3336(15) 0.081(10) Uiso 1 1 d . . .
H5B H 0.501(3) 0.3681(19) 0.2719(15) 0.067(9) Uiso 1 1 d . . .
P1 P 0.31295(5) 0.09394(3) 0.33209(3) 0.04199(12) Uani 1 1 d . . .
P2 P 0.58136(6) 0.22513(4) 0.44357(3) 0.04672(13) Uani 1 1 d . . .
P3 P 0.58464(5) 0.16906(3) 0.24301(3) 0.04065(12) Uani 1 1 d . . .
C11 C 0.1460(5) 0.1159(3) 0.3542(3) 0.0810(16) Uani 0.822(9) 1 d P A 1
H11A H 0.0945 0.0608 0.3550 0.121 Uiso 0.822(9) 1 calc PR A 1
H11B H 0.0898 0.1556 0.3214 0.121 Uiso 0.822(9) 1 calc PR A 1
H11C H 0.1632 0.1433 0.3983 0.121 Uiso 0.822(9) 1 calc PR A 1
C12 C 0.3835(4) 0.00053(19) 0.38731(19) 0.0642(11) Uani 0.822(9) 1 d P A 1
H12A H 0.3112 -0.0452 0.3833 0.096 Uiso 0.822(9) 1 calc PR A 1
H12B H 0.4094 0.0209 0.4335 0.096 Uiso 0.822(9) 1 calc PR A 1
H12C H 0.4671 -0.0234 0.3743 0.096 Uiso 0.822(9) 1 calc PR A 1
C13 C 0.2549(4) 0.0308(3) 0.25434(18) 0.0619(10) Uani 0.822(9) 1 d P A 1
H13A H 0.1969 -0.0189 0.2624 0.093 Uiso 0.822(9) 1 calc PR A 1
H13B H 0.3377 0.0091 0.2394 0.093 Uiso 0.822(9) 1 calc PR A 1
H13C H 0.1992 0.0688 0.2200 0.093 Uiso 0.822(9) 1 calc PR A 1
C11A C 0.323(3) -0.0027(18) 0.293(3) 0.19(3) Uani 0.178(9) 1 d P A 2
H11D H 0.2552 -0.0441 0.3054 0.284 Uiso 0.178(9) 1 calc PR A 2
H11E H 0.4185 -0.0264 0.3073 0.284 Uiso 0.178(9) 1 calc PR A 2
H11F H 0.3002 0.0064 0.2452 0.284 Uiso 0.178(9) 1 calc PR A 2
C12A C 0.1156(18) 0.1229(15) 0.298(2) 0.128(14) Uani 0.178(9) 1 d P A 2
H12D H 0.0574 0.0709 0.3003 0.192 Uiso 0.178(9) 1 calc PR A 2
H12E H 0.1018 0.1425 0.2520 0.192 Uiso 0.178(9) 1 calc PR A 2
H12F H 0.0880 0.1698 0.3252 0.192 Uiso 0.178(9) 1 calc PR A 2
C13A C 0.292(4) 0.061(3) 0.4173(12) 0.21(3) Uani 0.178(9) 1 d P A 2
H13D H 0.2320 0.0091 0.4140 0.310 Uiso 0.178(9) 1 calc PR A 2
H13E H 0.2483 0.1095 0.4370 0.310 Uiso 0.178(9) 1 calc PR A 2
H13F H 0.3850 0.0483 0.4455 0.310 Uiso 0.178(9) 1 calc PR A 2
C21 C 0.7299(3) 0.1488(2) 0.47172(13) 0.0760(8) Uani 1 1 d . A .
H21A H 0.7683 0.1570 0.5194 0.114 Uiso 1 1 calc R . .
H21B H 0.8038 0.1605 0.4473 0.114 Uiso 1 1 calc R . .
H21C H 0.6966 0.0883 0.4634 0.114 Uiso 1 1 calc R . .
C22 C 0.6627(3) 0.3313(2) 0.47170(15) 0.0859(9) Uani 1 1 d . A .
H22A H 0.7093 0.3275 0.5189 0.129 Uiso 1 1 calc R . .
H22B H 0.5896 0.3768 0.4655 0.129 Uiso 1 1 calc R . .
H22C H 0.7325 0.3463 0.4457 0.129 Uiso 1 1 calc R . .
C23 C 0.4761(3) 0.2047(2) 0.50676(13) 0.0730(7) Uani 1 1 d . A .
H23A H 0.5378 0.2075 0.5512 0.109 Uiso 1 1 calc R . .
H23B H 0.4329 0.1464 0.4997 0.109 Uiso 1 1 calc R . .
H23C H 0.4020 0.2492 0.5028 0.109 Uiso 1 1 calc R . .
C31 C 0.7076(3) 0.07715(17) 0.26759(13) 0.0620(6) Uani 1 1 d . A .
H31A H 0.7507 0.0615 0.2304 0.093 Uiso 1 1 calc R . .
H31B H 0.6561 0.0265 0.2795 0.093 Uiso 1 1 calc R . .
H31C H 0.7816 0.0945 0.3059 0.093 Uiso 1 1 calc R . .
C32 C 0.7010(3) 0.25105(19) 0.21650(14) 0.0666(7) Uani 1 1 d . A .
H32A H 0.7466 0.2250 0.1832 0.100 Uiso 1 1 calc R . .
H32B H 0.7732 0.2698 0.2550 0.100 Uiso 1 1 calc R . .
H32C H 0.6448 0.3019 0.1972 0.100 Uiso 1 1 calc R . .
C33 C 0.4820(3) 0.13197(17) 0.16145(11) 0.0606(6) Uani 1 1 d . A .
H33A H 0.5467 0.1127 0.1339 0.091 Uiso 1 1 calc R . .
H33B H 0.4238 0.1805 0.1393 0.091 Uiso 1 1 calc R . .
H33C H 0.4209 0.0830 0.1678 0.091 Uiso 1 1 calc R . .
C41 C 0.2854(2) 0.37607(13) 0.38402(10) 0.0455(4) Uani 1 1 d . . .
C42 C 0.1597(3) 0.40407(16) 0.41496(13) 0.0611(6) Uani 1 1 d . . .
C43 C 0.2245(4) 0.4261(2) 0.48907(16) 0.1028(12) Uani 1 1 d . . .
H43A H 0.2663 0.3731 0.5121 0.154 Uiso 1 1 calc R . .
H43B H 0.1503 0.4482 0.5102 0.154 Uiso 1 1 calc R . .
H43C H 0.2976 0.4710 0.4915 0.154 Uiso 1 1 calc R . .
C44 C 0.0963(4) 0.4896(2) 0.38229(18) 0.1047(13) Uani 1 1 d . . .
H44A H 0.0533 0.4788 0.3354 0.157 Uiso 1 1 calc R . .
H44B H 0.1710 0.5337 0.3857 0.157 Uiso 1 1 calc R . .
H44C H 0.0241 0.5110 0.4049 0.157 Uiso 1 1 calc R . .
C45 C 0.0526(4) 0.3320(3) 0.4118(3) 0.1373(19) Uani 1 1 d . . .
H45A H 0.0118 0.3175 0.3652 0.206 Uiso 1 1 calc R . .
H45B H -0.0224 0.3516 0.4334 0.206 Uiso 1 1 calc R . .
H45C H 0.0987 0.2799 0.4347 0.206 Uiso 1 1 calc R . .
C51 C 0.28158(19) 0.31004(13) 0.19314(9) 0.0385(4) Uani 1 1 d . . .
C52 C 0.1330(2) 0.32117(14) 0.14631(11) 0.0473(5) Uani 1 1 d . . .
C53 C 0.1437(3) 0.3790(3) 0.08644(15) 0.0986(12) Uani 1 1 d . . .
H53A H 0.1849 0.4359 0.1023 0.148 Uiso 1 1 calc R . .
H53B H 0.0493 0.3880 0.0584 0.148 Uiso 1 1 calc R . .
H53C H 0.2038 0.3501 0.0605 0.148 Uiso 1 1 calc R . .
C54 C 0.0677(3) 0.23012(18) 0.12490(17) 0.0824(9) Uani 1 1 d . . .
H54A H -0.0258 0.2378 0.0957 0.124 Uiso 1 1 calc R . .
H54B H 0.0587 0.1968 0.1644 0.124 Uiso 1 1 calc R . .
H54C H 0.1289 0.1981 0.1011 0.124 Uiso 1 1 calc R . .
C55 C 0.0398(2) 0.36711(19) 0.18711(16) 0.0710(7) Uani 1 1 d . . .
H55A H 0.0779 0.4256 0.2001 0.107 Uiso 1 1 calc R . .
H55B H 0.0386 0.3325 0.2270 0.107 Uiso 1 1 calc R . .
H55C H -0.0565 0.3726 0.1603 0.107 Uiso 1 1 calc R . .
H1 H 0.632(2) 0.2148(13) 0.3476(10) 0.044(6) Uiso 1 1 d . . .
H2 H 0.533(2) 0.1242(16) 0.3484(12) 0.066(7) Uiso 1 1 d . . .

loop_
_atom_site_aniso_label
_atom_site_aniso_U_11
_atom_site_aniso_U_22
_atom_site_aniso_U_33
_atom_site_aniso_U_23
_atom_site_aniso_U_13
_atom_site_aniso_U_12
Mo 0.02920(8) 0.02771(8) 0.03363(9) 0.00038(6) 0.00641(6) -0.00246(5)
O1 0.0448(7) 0.0328(7) 0.0469(8) -0.0008(5) 0.0165(6) 0.0015(5)
O2 0.0925(13) 0.0358(8) 0.1145(16) -0.0108(9) 0.0576(12) -0.0055(8)
O3 0.0349(6) 0.0394(7) 0.0410(7) 0.0028(6) 0.0048(5) -0.0009(5)
O4 0.0453(8) 0.0613(9) 0.0552(9) 0.0187(7) 0.0072(6) -0.0049(7)
O5 0.0454(8) 0.0355(7) 0.0497(9) 0.0007(6) 0.0122(7) -0.0079(6)
P1 0.0441(3) 0.0320(2) 0.0503(3) 0.0016(2) 0.0115(2) -0.0083(2)
P2 0.0445(3) 0.0523(3) 0.0389(3) -0.0021(2) -0.0007(2) 0.0002(2)
P3 0.0416(3) 0.0402(3) 0.0422(3) 0.0020(2) 0.0138(2) 0.0065(2)
C11 0.058(2) 0.051(2) 0.149(4) -0.016(3) 0.054(3) -0.0176(17)
C12 0.087(2) 0.0389(15) 0.066(2) 0.0152(14) 0.0157(17) -0.0086(14)
C13 0.073(2) 0.0444(19) 0.063(2) -0.0070(14) 0.0045(16) -0.0178(16)
C11A 0.12(2) 0.078(18) 0.42(8) -0.12(3) 0.18(4) -0.065(17)
C12A 0.037(8) 0.070(12) 0.27(4) 0.04(2) 0.020(16) -0.013(8)
C13A 0.23(4) 0.30(5) 0.081(15) 0.06(2) 0.005(18) -0.22(4)
C21 0.0646(15) 0.096(2) 0.0570(15) 0.0082(14) -0.0085(12) 0.0243(15)
C22 0.089(2) 0.0763(19) 0.0764(19) -0.0201(15) -0.0172(15) -0.0219(16)
C23 0.0869(19) 0.090(2) 0.0430(13) 0.0058(12) 0.0171(12) 0.0124(15)
C31 0.0617(14) 0.0637(15) 0.0626(14) 0.0030(12) 0.0178(11) 0.0266(12)
C32 0.0632(15) 0.0698(15) 0.0789(18) 0.0078(13) 0.0416(14) -0.0029(12)
C33 0.0705(15) 0.0661(15) 0.0449(12) -0.0068(11) 0.0124(11) 0.0132(12)
C41 0.0580(12) 0.0378(10) 0.0435(11) -0.0022(8) 0.0170(9) 0.0042(9)
C42 0.0774(16) 0.0507(13) 0.0647(15) -0.0015(11) 0.0363(12) 0.0145(12)
C43 0.157(3) 0.094(2) 0.069(2) -0.0065(17) 0.050(2) 0.024(2)
C44 0.120(3) 0.108(3) 0.101(2) 0.029(2) 0.054(2) 0.068(2)
C45 0.094(2) 0.110(3) 0.243(5) -0.059(3) 0.114(3) -0.016(2)
C51 0.0365(9) 0.0405(10) 0.0385(10) -0.0029(8) 0.0085(7) 0.0056(8)
C52 0.0391(10) 0.0508(12) 0.0485(11) 0.0016(9) 0.0022(8) 0.0065(9)
C53 0.0659(17) 0.152(3) 0.0683(18) 0.049(2) -0.0065(14) 0.0029(19)
C54 0.0685(16) 0.0690(18) 0.089(2) -0.0243(15) -0.0284(15) 0.0086(13)
C55 0.0445(12) 0.0652(16) 0.103(2) -0.0071(14) 0.0149(13) 0.0136(11)

loop_
_atom_type_symbol
_atom_type_description
_atom_type_scat_dispersion_real
_atom_type_scat_dispersion_imag
_atom_type_scat_source
C C 0.0033 0.0016 'International Tables Vol C Tables 4.2.6.8 and 6.1.1.4'
H H 0.0000 0.0000 'International Tables Vol C Tables 4.2.6.8 and 6.1.1.4'
O O 0.0106 0.0060 'International Tables Vol C Tables 4.2.6.8 and 6.1.1.4'
P P 0.1023 0.0942 'International Tables Vol C Tables 4.2.6.8 and 6.1.1.4'
Mo Mo -1.6832 0.6857 'International Tables Vol C Tables 4.2.6.8 and 6.1.1.4'

loop_
_geom_angle_atom_site_label_1
_geom_angle_atom_site_label_2
_geom_angle_atom_site_label_3
_geom_angle
_geom_angle_site_symmetry_1
_geom_angle_site_symmetry_3
_geom_angle_publ_flag
H1 Mo H2 61.1(10) . . ?
H1 Mo O3 140.1(7) . . ?
H2 Mo O3 126.5(8) . . ?
H1 Mo O1 132.9(7) . . ?
H2 Mo O1 127.6(8) . . ?
O3 Mo O1 77.45(5) . . ?
H1 Mo O5 76.6(7) . . ?
H2 Mo O5 137.5(8) . . ?
O3 Mo O5 83.70(5) . . ?
O1 Mo O5 83.76(5) . . ?
H1 Mo P2 59.9(7) . . ?
H2 Mo P2 70.7(8) . . ?
O3 Mo P2 156.34(4) . . ?
O1 Mo P2 78.94(4) . . ?
O5 Mo P2 92.28(5) . . ?
H1 Mo P1 120.2(7) . . ?
H2 Mo P1 59.1(8) . . ?
O3 Mo P1 81.91(4) . . ?
O1 Mo P1 84.71(4) . . ?
O5 Mo P1 163.21(4) . . ?
P2 Mo P1 97.451(19) . . ?
H1 Mo P3 61.7(7) . . ?
H2 Mo P3 69.1(8) . . ?
O3 Mo P3 83.67(4) . . ?
O1 Mo P3 160.25(4) . . ?
O5 Mo P3 88.52(5) . . ?
P2 Mo P3 119.63(2) . . ?
P1 Mo P3 98.414(19) . . ?
H2 Mo H1 61.1(10) . . ?
O3 Mo H1 140.1(7) . . ?
O1 Mo H1 132.9(7) . . ?
O5 Mo H1 76.6(7) . . ?
P2 Mo H1 59.9(7) . . ?
P1 Mo H1 120.2(7) . . ?
P3 Mo H1 61.7(7) . . ?
H1 Mo H2 61.1(10) . . ?
O3 Mo H2 126.5(8) . . ?
O1 Mo H2 127.6(8) . . ?
O5 Mo H2 137.5(8) . . ?
P2 Mo H2 70.7(8) . . ?
P1 Mo H2 59.1(8) . . ?
P3 Mo H2 69.1(8) . . ?
H1 Mo H2 61.1(10) . . ?
C41 O1 Mo 131.19(13) . . ?
C41 O2 O5 104.50(13) . . ?
C51 O3 Mo 130.99(12) . . ?
C51 O4 O5 98.55(12) . . ?
H5B O5 H5A 108(3) . . ?
H5B O5 Mo 103(2) . . ?
H5A O5 Mo 98(2) . . ?
H5B O5 O2 106(2) . . ?
Mo O5 O2 94.33(7) . . ?
H5A O5 O4 107.0(18) . . ?
Mo O5 O4 90.57(6) . . ?
O2 O5 O4 103.28(8) . . ?
H5B O5 H5A 108(3) . . ?
Mo O5 H5A 98(2) . . ?
O4 O5 H5A 107.0(18) . . ?
H5A O5 H5B 108(3) . . ?
Mo O5 H5B 103(2) . . ?
O2 O5 H5B 106(2) . . ?
H5A O5 H5B 108(3) . . ?
C11A P1 C11 115.3(7) . . ?
C11 P1 C13 101.3(2) . . ?
C11A P1 C12 64.5(19) . . ?
C11 P1 C12 102.5(2) . . ?
C13 P1 C12 97.67(15) . . ?
C11A P1 C13A 103.9(18) . . ?
C11 P1 C13A 61.7(14) . . ?
C13 P1 C13A 126.7(10) . . ?
C11A P1 C12A 100.5(14) . . ?
C13 P1 C12A 73.6(13) . . ?
C12 P1 C12A 126.6(8) . . ?
C13A P1 C12A 95.5(15) . . ?
C11A P1 Mo 125.9(8) . . ?
C11 P1 Mo 115.25(13) . . ?
C13 P1 Mo 116.76(13) . . ?
C12 P1 Mo 120.17(11) . . ?
C13A P1 Mo 115.9(8) . . ?
C12A P1 Mo 110.0(6) . . ?
C22 P2 C21 101.81(14) . . ?
C22 P2 C23 101.05(15) . . ?
C21 P2 C23 100.75(13) . . ?
C22 P2 Mo 113.96(10) . . ?
C21 P2 Mo 118.42(9) . . ?
C23 P2 Mo 118.10(10) . . ?
C31 P3 C33 101.85(12) . . ?
C31 P3 C32 101.27(12) . . ?
C33 P3 C32 100.39(13) . . ?
C31 P3 Mo 116.71(8) . . ?
C33 P3 Mo 119.52(8) . . ?
C32 P3 Mo 114.27(9) . . ?
P1 C11 H11A 109.5 . . ?
P1 C11 H11B 109.5 . . ?
H11A C11 H11B 109.5 . . ?
P1 C11 H11C 109.5 . . ?
H11A C11 H11C 109.5 . . ?
H11B C11 H11C 109.5 . . ?
P1 C12 H12A 109.5 . . ?
P1 C12 H12B 109.5 . . ?
H12A C12 H12B 109.5 . . ?
P1 C12 H12C 109.5 . . ?
H12A C12 H12C 109.5 . . ?
H12B C12 H12C 109.5 . . ?
P1 C13 H13A 109.5 . . ?
P1 C13 H13B 109.5 . . ?
H13A C13 H13B 109.5 . . ?
P1 C13 H13C 109.5 . . ?
H13A C13 H13C 109.5 . . ?
H13B C13 H13C 109.5 . . ?
P1 C11A H11D 109.5 . . ?
P1 C11A H11E 109.5 . . ?
H11D C11A H11E 109.5 . . ?
P1 C11A H11F 109.5 . . ?
H11D C11A H11F 109.5 . . ?
H11E C11A H11F 109.5 . . ?
P1 C12A H12D 109.5 . . ?
P1 C12A H12E 109.5 . . ?
H12D C12A H12E 109.5 . . ?
P1 C12A H12F 109.5 . . ?
H12D C12A H12F 109.5 . . ?
H12E C12A H12F 109.5 . . ?
P1 C13A H13D 109.5 . . ?
P1 C13A H13E 109.5 . . ?
H13D C13A H13E 109.5 . . ?
P1 C13A H13F 109.5 . . ?
H13D C13A H13F 109.5 . . ?
H13E C13A H13F 109.5 . . ?
P2 C21 H21A 109.5 . . ?
P2 C21 H21B 109.5 . . ?
H21A C21 H21B 109.5 . . ?
P2 C21 H21C 109.5 . . ?
H21A C21 H21C 109.5 . . ?
H21B C21 H21C 109.5 . . ?
P2 C22 H22A 109.5 . . ?
P2 C22 H22B 109.5 . . ?
H22A C22 H22B 109.5 . . ?
P2 C22 H22C 109.5 . . ?
H22A C22 H22C 109.5 . . ?
H22B C22 H22C 109.5 . . ?
P2 C23 H23A 109.5 . . ?
P2 C23 H23B 109.5 . . ?
H23A C23 H23B 109.5 . . ?
P2 C23 H23C 109.5 . . ?
H23A C23 H23C 109.5 . . ?
H23B C23 H23C 109.5 . . ?
P3 C31 H31A 109.5 . . ?
P3 C31 H31B 109.5 . . ?
H31A C31 H31B 109.5 . . ?
P3 C31 H31C 109.5 . . ?
H31A C31 H31C 109.5 . . ?
H31B C31 H31C 109.5 . . ?
P3 C32 H32A 109.5 . . ?
P3 C32 H32B 109.5 . . ?
H32A C32 H32B 109.5 . . ?
P3 C32 H32C 109.5 . . ?
H32A C32 H32C 109.5 . . ?
H32B C32 H32C 109.5 . . ?
P3 C33 H33A 109.5 . . ?
P3 C33 H33B 109.5 . . ?
H33A C33 H33B 109.5 . . ?
P3 C33 H33C 109.5 . . ?
H33A C33 H33C 109.5 . . ?
H33B C33 H33C 109.5 . . ?
O2 C41 O1 125.12(19) . . ?
O2 C41 C42 116.71(19) . . ?
O1 C41 C42 118.12(19) . . ?
C45 C42 C44 113.3(3) . . ?
C45 C42 C43 109.1(3) . . ?
C44 C42 C43 106.5(2) . . ?
C45 C42 C41 112.2(2) . . ?
C44 C42 C41 109.2(2) . . ?
C43 C42 C41 106.1(2) . . ?
C42 C43 H43A 109.5 . . ?
C42 C43 H43B 109.5 . . ?
H43A C43 H43B 109.5 . . ?
C42 C43 H43C 109.5 . . ?
H43A C43 H43C 109.5 . . ?
H43B C43 H43C 109.5 . . ?
C42 C44 H44A 109.5 . . ?
C42 C44 H44B 109.5 . . ?
H44A C44 H44B 109.5 . . ?
C42 C44 H44C 109.5 . . ?
H44A C44 H44C 109.5 . . ?
H44B C44 H44C 109.5 . . ?
C42 C45 H45A 109.5 . . ?
C42 C45 H45B 109.5 . . ?
H45A C45 H45B 109.5 . . ?
C42 C45 H45C 109.5 . . ?
H45A C45 H45C 109.5 . . ?
H45B C45 H45C 109.5 . . ?
O4 C51 O3 125.21(17) . . ?
O4 C51 C52 119.34(18) . . ?
O3 C51 C52 115.45(17) . . ?
C55 C52 C53 109.3(2) . . ?
C55 C52 C54 108.2(2) . . ?
C53 C52 C54 112.4(2) . . ?
C55 C52 C51 106.68(18) . . ?
C53 C52 C51 110.02(19) . . ?
C54 C52 C51 110.11(18) . . ?
C52 C53 H53A 109.5 . . ?
C52 C53 H53B 109.5 . . ?
H53A C53 H53B 109.5 . . ?
C52 C53 H53C 109.5 . . ?
H53A C53 H53C 109.5 . . ?
H53B C53 H53C 109.5 . . ?
C52 C54 H54A 109.5 . . ?
C52 C54 H54B 109.5 . . ?
H54A C54 H54B 109.5 . . ?
C52 C54 H54C 109.5 . . ?
H54A C54 H54C 109.5 . . ?
H54B C54 H54C 109.5 . . ?
C52 C55 H55A 109.5 . . ?
C52 C55 H55B 109.5 . . ?
H55A C55 H55B 109.5 . . ?
C52 C55 H55C 109.5 . . ?
H55A C55 H55C 109.5 . . ?
H55B C55 H55C 109.5 . . ?

loop_
_geom_bond_atom_site_label_1
_geom_bond_atom_site_label_2
_geom_bond_distance
_geom_bond_site_symmetry_2
_geom_bond_publ_flag
Mo H1 1.61(2) . ?
Mo H2 1.66(2) . ?
Mo O3 2.1860(13) . ?
Mo O1 2.2406(13) . ?
Mo O5 2.2416(14) . ?
Mo P2 2.4099(6) . ?
Mo P1 2.4185(5) . ?
Mo P3 2.4348(5) . ?
Mo H1 1.61(2) . ?
Mo H2 1.66(2) . ?
O1 C41 1.273(2) . ?
O2 C41 1.238(3) . ?
O2 O5 2.559(2) . ?
O3 C51 1.278(2) . ?
O4 C51 1.241(2) . ?
O4 O5 2.655(2) . ?
O5 H5B 0.78(3) . ?
O5 H5A 0.88(3) . ?
O5 H5A 0.88(3) . ?
O5 H5B 0.78(3) . ?
P1 C11A 1.67(2) . ?
P1 C11 1.792(4) . ?
P1 C13 1.830(4) . ?
P1 C12 1.839(3) . ?
P1 C13A 1.86(2) . ?
P1 C12A 1.920(19) . ?
P2 C22 1.820(3) . ?
P2 C21 1.826(2) . ?
P2 C23 1.832(3) . ?
P3 C31 1.820(2) . ?
P3 C33 1.826(2) . ?
P3 C32 1.828(2) . ?
C11 H11A 0.9700 . ?
C11 H11B 0.9700 . ?
C11 H11C 0.9700 . ?
C12 H12A 0.9700 . ?
C12 H12B 0.9700 . ?
C12 H12C 0.9700 . ?
C13 H13A 0.9700 . ?
C13 H13B 0.9700 . ?
C13 H13C 0.9700 . ?
C11A H11D 0.9700 . ?
C11A H11E 0.9700 . ?
C11A H11F 0.9700 . ?
C12A H12D 0.9700 . ?
C12A H12E 0.9700 . ?
C12A H12F 0.9700 . ?
C13A H13D 0.9700 . ?
C13A H13E 0.9700 . ?
C13A H13F 0.9700 . ?
C21 H21A 0.9700 . ?
C21 H21B 0.9700 . ?
C21 H21C 0.9700 . ?
C22 H22A 0.9700 . ?
C22 H22B 0.9700 . ?
C22 H22C 0.9700 . ?
C23 H23A 0.9700 . ?
C23 H23B 0.9700 . ?
C23 H23C 0.9700 . ?
C31 H31A 0.9700 . ?
C31 H31B 0.9700 . ?
C31 H31C 0.9700 . ?
C32 H32A 0.9700 . ?
C32 H32B 0.9700 . ?
C32 H32C 0.9700 . ?
C33 H33A 0.9700 . ?
C33 H33B 0.9700 . ?
C33 H33C 0.9700 . ?
C41 C42 1.541(3) . ?
C42 C45 1.489(4) . ?
C42 C44 1.518(4) . ?
C42 C43 1.540(4) . ?
C43 H43A 0.9700 . ?
C43 H43B 0.9700 . ?
C43 H43C 0.9700 . ?
C44 H44A 0.9700 . ?
C44 H44B 0.9700 . ?
C44 H44C 0.9700 . ?
C45 H45A 0.9700 . ?
C45 H45B 0.9700 . ?
C45 H45C 0.9700 . ?
C51 C52 1.543(3) . ?
C52 C55 1.518(3) . ?
C52 C53 1.524(4) . ?
C52 C54 1.534(3) . ?
C53 H53A 0.9700 . ?
C53 H53B 0.9700 . ?
C53 H53C 0.9700 . ?
C54 H54A 0.9700 . ?
C54 H54B 0.9700 . ?
C54 H54C 0.9700 . ?
C55 H55A 0.9700 . ?
C55 H55B 0.9700 . ?
C55 H55C 0.9700 . ?
